data_4025920
loop_
_publ_author_name
'Adam Duong'
'Thierry Maris'
'Olivier Lebel'
'James D. Wuest'

_publ_section_title
;
 Syntheses and Structures of Isomeric Diaminotriazinyl-Substituted
 2,2'-Bipyridines and 1,10-Phenanthrolines
;
_journal_name_full 'Journal of Organic Chemistry'
_journal_page_first 1333
_journal_page_last 1341
_journal_paper_doi 10.1021/jo102191n
_journal_volume 76
_journal_year 2011
_chemical_compound_source 'Synthesized by the authors. See text'
_chemical_formula_moiety 'C16 H14 N12, 2(C2 H6 O S)'
_chemical_formula_sum 'C20 H26 N12 O2 S2'
_chemical_formula_weight 530.65
_chemical_name_systematic
; 
 ? 
;
_space_group_IT_number 14
_symmetry_cell_setting monoclinic
_symmetry_space_group_name_Hall '-P 2ybc'
_symmetry_space_group_name_H-M 'P 1 21/c 1'
_atom_sites_solution_hydrogens geom
_atom_sites_solution_primary direct
_atom_sites_solution_secondary difmap
_audit_creation_method SHELXL-97
_cell_angle_alpha 90
_cell_angle_beta 113.204(9)
_cell_angle_gamma 90
_cell_formula_units_Z 4
_cell_length_a 7.9366(14)
_cell_length_b 16.990(1)
_cell_length_c 19.563(1)
_cell_measurement_reflns_used 3067
_cell_measurement_temperature 100
_cell_measurement_theta_max 55.40
_cell_measurement_theta_min 4.92
_cell_volume 2424.5(5)
_computing_cell_refinement 'SAINT V7.06A(Bruker AXS, )'
_computing_data_collection 'APEX2  (Bruker AXS, 1)'
_computing_data_reduction 'SAINT V7.06A(Bruker AXS, )'
_computing_molecular_graphics 'SHELXTL v6.12 (Bruker AXS, 2001)'
_computing_publication_material 'UdMX (Maris, 2004)'
_computing_structure_refinement 'SHELXL97 (Sheldrick, 2008)'
_computing_structure_solution 'SHELXS97 (Sheldrick, 2008)'
_diffrn_ambient_temperature 100
_diffrn_detector_area_resol_mean 8.3
_diffrn_measured_fraction_theta_full 0.995
_diffrn_measured_fraction_theta_max 0.995
_diffrn_measurement_device_type 'Bruker Microstar'
_diffrn_measurement_method \w
_diffrn_radiation_monochromator 'Helios optics'
_diffrn_radiation_source 'Rotating Anode'
_diffrn_radiation_type CuK\a
_diffrn_radiation_wavelength 1.54178
_diffrn_reflns_av_R_equivalents 0.034
_diffrn_reflns_av_sigmaI/netI 0.021
_diffrn_reflns_limit_h_max 8
_diffrn_reflns_limit_h_min -9
_diffrn_reflns_limit_k_max 20
_diffrn_reflns_limit_k_min -20
_diffrn_reflns_limit_l_max 23
_diffrn_reflns_limit_l_min -23
_diffrn_reflns_number 19640
_diffrn_reflns_theta_full 68.00
_diffrn_reflns_theta_max 68.00
_diffrn_reflns_theta_min 3.58
_exptl_absorpt_coefficient_mu 2.382
_exptl_absorpt_correction_T_max 0.9310
_exptl_absorpt_correction_T_min 0.8007
_exptl_absorpt_correction_type multi-scan
_exptl_absorpt_process_details 'Sadabs (Sheldrick, 1996)'
_exptl_crystal_colour Colorless
_exptl_crystal_density_diffrn 1.454
_exptl_crystal_density_method 'not measured'
_exptl_crystal_description block
_exptl_crystal_F_000 1112
_exptl_crystal_size_max 0.06
_exptl_crystal_size_mid 0.06
_exptl_crystal_size_min 0.03
_refine_diff_density_max 0.270
_refine_diff_density_min -0.267
_refine_diff_density_rms 0.071
_refine_ls_extinction_method none
_refine_ls_goodness_of_fit_ref 1.061
_refine_ls_hydrogen_treatment constr
_refine_ls_matrix_type full
_refine_ls_number_parameters 329
_refine_ls_number_reflns 4402
_refine_ls_number_restraints 82
_refine_ls_restrained_S_all 1.053
_refine_ls_R_factor_all 0.0544
_refine_ls_R_factor_gt 0.0541
_refine_ls_shift/su_max 0.002
_refine_ls_shift/su_mean 0.000
_refine_ls_structure_factor_coef Fsqd
_refine_ls_weighting_details 'calc w=1/[\s^2^(Fo^2^)+(0.1219P)^2^] where P=(Fo^2^+2Fc^2^)/3'
_refine_ls_weighting_scheme calc
_refine_ls_wR_factor_gt 0.1278
_refine_ls_wR_factor_ref 0.1279
_reflns_number_gt 4356
_reflns_number_total 4402
_reflns_threshold_expression I>2\s(I)
_cod_data_source_file COD_J_Org_Chem_76_2011_1333_1341.cif
_cod_data_source_block jw1202
_cod_original_sg_symbol_H-M P21/c
_cod_database_code 4025920

loop_
_symmetry_equiv_pos_as_xyz
'x, y, z'
'-x, y+1/2, -z+1/2'
'-x, -y, -z'
'x, -y-1/2, z-1/2'

loop_
_atom_site_label
_atom_site_type_symbol
_atom_site_fract_x
_atom_site_fract_y
_atom_site_fract_z
_atom_site_U_iso_or_equiv
_atom_site_adp_type
_atom_site_occupancy
_atom_site_symmetry_multiplicity
_atom_site_calc_flag
_atom_site_refinement_flags
N1 N -0.28278(8) 0.54556(3) 0.52384(3) 0.04646(17) Uani 1 1 d U
C1 C -0.40439(9) 0.49206(4) 0.52272(4) 0.04396(18) Uani 1 1 d U
C2 C -0.35337(10) 0.42104(4) 0.56587(4) 0.04840(19) Uani 1 1 d U
H2 H -0.4425 0.3841 0.5666 0.058 Uiso 1 1 calc R
C3 C -0.17225(10) 0.40943(5) 0.60542(5) 0.0590(2) Uani 1 1 d U
H3 H -0.1332 0.3623 0.6333 0.071 Uiso 1 1 calc R
C4 C -0.04344(11) 0.46353(5) 0.60652(5) 0.0617(2) Uani 1 1 d U
H4 H 0.0834 0.4555 0.6353 0.074 Uiso 1 1 calc R
C5 C -0.10828(10) 0.53202(4) 0.56273(4) 0.04842(19) Uani 1 1 d U
C6 C 0.03513(10) 0.59145(4) 0.56546(4) 0.04898(19) Uani 1 1 d U
N2 N -0.02131(9) 0.65705(4) 0.52364(3) 0.04959(17) Uani 1 1 d U
C7 C 0.12407(11) 0.70164(5) 0.52766(5) 0.0568(2) Uani 1 1 d U
N3 N 0.29763(9) 0.69506(3) 0.57066(3) 0.04988(18) Uani 1 1 d U
C8 C 0.33012(11) 0.62978(5) 0.61013(5) 0.0562(2) Uani 1 1 d U
N4 N 0.20818(9) 0.57353(4) 0.60939(4) 0.05006(17) Uani 1 1 d U
N5 N 0.50501(10) 0.61650(4) 0.65568(5) 0.0648(2) Uani 1 1 d U
H5A H 0.5902 0.6494 0.6591 0.078 Uiso 1 1 d R
H5B H 0.5311 0.5743 0.6822 0.078 Uiso 1 1 d R
N6 N 0.07268(9) 0.76723(4) 0.48136(4) 0.05848(19) Uani 1 1 d U
H6A H 0.1540 0.8007 0.4813 0.070 Uiso 1 1 d R
H6B H -0.0404 0.7739 0.4524 0.070 Uiso 1 1 d R
N7 N 0.17541(8) 0.54243(4) 0.97442(3) 0.04724(17) Uani 1 1 d U
C9 C 0.04905(10) 0.49318(5) 0.97643(4) 0.04995(19) Uani 1 1 d U
C10 C 0.01305(12) 0.42160(4) 0.93227(4) 0.0534(2) Uani 1 1 d U
H10 H -0.0753 0.3849 0.9342 0.064 Uiso 1 1 calc R
C11 C 0.10470(13) 0.40723(5) 0.88866(5) 0.0605(2) Uani 1 1 d U
H11 H 0.0775 0.3618 0.8579 0.073 Uiso 1 1 calc R
C12 C 0.24022(13) 0.45976(4) 0.88896(5) 0.0605(2) Uani 1 1 d U
H12 H 0.3119 0.4493 0.8609 0.073 Uiso 1 1 calc R
C13 C 0.26746(11) 0.52820(4) 0.93176(4) 0.0533(2) Uani 1 1 d U
C14 C 0.40923(9) 0.58545(4) 0.93018(4) 0.04502(18) Uani 1 1 d U
N8 N 0.43077(10) 0.65065(3) 0.97128(3) 0.05220(18) Uani 1 1 d U
C15 C 0.56217(9) 0.69678(4) 0.96693(4) 0.04584(18) Uani 1 1 d U
N9 N 0.66754(10) 0.68763(3) 0.92765(3) 0.05111(18) Uani 1 1 d U
C16 C 0.62607(11) 0.62102(4) 0.88688(5) 0.05276(19) Uani 1 1 d U
N10 N 0.49754(8) 0.56650(4) 0.88738(4) 0.05029(18) Uani 1 1 d U
N11 N 0.71106(9) 0.60629(4) 0.84181(4) 0.05791(19) Uani 1 1 d U
H11A H 0.7915 0.6387 0.8392 0.069 Uiso 1 1 d R
H11B H 0.6863 0.5640 0.8155 0.069 Uiso 1 1 d R
N12 N 0.60445(10) 0.76287(4) 1.01242(4) 0.05979(19) Uani 1 1 d U
H12A H 0.5472 0.7714 1.0410 0.072 Uiso 1 1 d R
H12B H 0.6878 0.7951 1.0122 0.072 Uiso 1 1 d R
S20 S 0.97523(4) 0.683199(18) 0.714914(15) 0.08542(15) Uani 1 1 d U
O20 O 0.84005(15) 0.71689(4) 0.74491(5) 0.0907(3) Uani 1 1 d U
C20 C 1.0137(2) 0.58542(8) 0.75108(6) 0.0815(3) Uani 1 1 d U
H20A H 0.9128 0.5514 0.7201 0.122 Uiso 1 1 calc R
H20B H 1.0199 0.5856 0.8021 0.122 Uiso 1 1 calc R
H20C H 1.1295 0.5656 0.7509 0.122 Uiso 1 1 calc R
C21 C 1.1800(2) 0.71836(7) 0.77157(12) 0.1342(7) Uani 1 1 d U
H21A H 1.2074 0.7008 0.8226 0.201 Uiso 1 1 calc R
H21B H 1.1777 0.7760 0.7698 0.201 Uiso 1 1 calc R
H21C H 1.2747 0.6988 0.7555 0.201 Uiso 1 1 calc R
S30 S 0.44209(3) 0.423462(10) 0.746463(9) 0.05454(14) Uani 1 1 d U
O30 O 0.60783(8) 0.46609(4) 0.74263(3) 0.05834(18) Uani 1 1 d U
C30 C 0.37351(13) 0.35273(5) 0.67261(4) 0.0632(2) Uani 1 1 d U
H30A H 0.3102 0.3796 0.6250 0.095 Uiso 1 1 calc R
H30B H 0.2907 0.3142 0.6803 0.095 Uiso 1 1 calc R
H30C H 0.4821 0.3257 0.6721 0.095 Uiso 1 1 calc R
C31 C 0.53203(14) 0.35490(5) 0.82142(5) 0.0666(2) Uani 1 1 d U
H31A H 0.6383 0.3279 0.8186 0.100 Uiso 1 1 calc R
H31B H 0.4375 0.3161 0.8179 0.100 Uiso 1 1 calc R
H31C H 0.5696 0.3830 0.8689 0.100 Uiso 1 1 calc R

loop_
_atom_site_aniso_label
_atom_site_aniso_U_11
_atom_site_aniso_U_22
_atom_site_aniso_U_33
_atom_site_aniso_U_23
_atom_site_aniso_U_13
_atom_site_aniso_U_12
N1 0.0751(3) 0.0302(3) 0.0277(3) -0.00326(19) 0.0134(2) -0.0059(2)
C1 0.0711(4) 0.0253(4) 0.0399(4) 0.0049(2) 0.0266(3) 0.0065(2)
C2 0.0748(4) 0.0234(4) 0.0402(4) 0.0038(2) 0.0153(3) 0.0059(2)
C3 0.0718(4) 0.0243(4) 0.0758(6) 0.0115(3) 0.0237(4) 0.0068(3)
C4 0.0801(4) 0.0285(4) 0.0623(5) 0.0075(3) 0.0129(4) -0.0054(3)
C5 0.0742(4) 0.0234(3) 0.0420(4) -0.0030(2) 0.0168(3) -0.0027(2)
C6 0.0759(4) 0.0243(3) 0.0361(3) -0.0044(2) 0.0106(3) -0.0067(2)
N2 0.0800(3) 0.0289(3) 0.0335(3) -0.0007(2) 0.0155(3) -0.0052(2)
C7 0.0773(4) 0.0315(4) 0.0488(4) 0.0071(3) 0.0110(3) -0.0052(3)
N3 0.0793(3) 0.0210(3) 0.0362(3) -0.0093(2) 0.0086(3) -0.0031(2)
C8 0.0720(4) 0.0320(4) 0.0561(4) 0.0060(3) 0.0161(3) 0.0003(3)
N4 0.0733(3) 0.0315(3) 0.0392(3) -0.0034(2) 0.0155(3) -0.0031(2)
N5 0.0744(4) 0.0400(4) 0.0627(4) 0.0170(3) 0.0085(3) -0.0076(3)
N6 0.0798(4) 0.0320(4) 0.0475(4) 0.0073(2) 0.0079(3) -0.0093(2)
N7 0.0690(3) 0.0365(4) 0.0295(3) 0.0026(2) 0.0122(2) -0.0034(2)
C9 0.0671(3) 0.0337(4) 0.0459(4) -0.0003(3) 0.0189(3) -0.0001(2)
C10 0.0946(5) 0.0253(4) 0.0420(4) 0.0072(2) 0.0286(4) -0.0035(3)
C11 0.0936(5) 0.0399(5) 0.0511(5) -0.0120(3) 0.0319(4) -0.0172(4)
C12 0.0960(5) 0.0203(4) 0.0747(6) -0.0039(3) 0.0438(5) -0.0046(3)
C13 0.0895(4) 0.0201(4) 0.0574(5) 0.0022(3) 0.0366(4) -0.0018(3)
C14 0.0644(3) 0.0167(3) 0.0510(4) 0.0060(2) 0.0195(3) 0.0086(2)
N8 0.0992(4) 0.0221(3) 0.0387(3) 0.0047(2) 0.0307(3) -0.0061(2)
C15 0.0690(3) 0.0209(3) 0.0378(3) 0.0060(2) 0.0105(3) 0.0039(2)
N9 0.0912(4) 0.0199(3) 0.0410(3) 0.0089(2) 0.0248(3) -0.0045(2)
C16 0.0770(4) 0.0260(4) 0.0561(4) -0.0009(3) 0.0270(3) -0.0039(3)
N10 0.0666(3) 0.0272(3) 0.0561(4) -0.0048(2) 0.0232(3) -0.0019(2)
N11 0.0818(4) 0.0316(4) 0.0652(4) -0.0054(3) 0.0342(3) -0.0085(2)
N12 0.0954(4) 0.0383(4) 0.0390(4) -0.0068(2) 0.0193(3) -0.0132(3)
S20 0.1219(2) 0.0551(2) 0.0712(2) -0.00126(11) 0.02937(18) 0.00157(12)
O20 0.1712(7) 0.0243(4) 0.0894(5) 0.0059(3) 0.0650(5) 0.0079(3)
C20 0.1223(7) 0.0575(6) 0.0618(6) -0.0004(4) 0.0330(5) 0.0209(5)
C21 0.1277(6) 0.0355(6) 0.1619(16) -0.0077(7) -0.0261(9) 0.0346(5)
S30 0.0973(2) 0.02340(19) 0.03463(19) -0.00294(5) 0.01711(14) -0.00304(6)
O30 0.0915(4) 0.0519(4) 0.0272(3) -0.00450(19) 0.0186(3) -0.0025(2)
C30 0.1131(6) 0.0290(4) 0.0441(4) -0.0109(3) 0.0271(4) 0.0031(3)
C31 0.1093(6) 0.0316(4) 0.0451(4) 0.0062(3) 0.0155(4) 0.0040(4)

loop_
_atom_type_symbol
_atom_type_description
_atom_type_scat_dispersion_real
_atom_type_scat_dispersion_imag
_atom_type_scat_source
C C 0.0181 0.0091 'International Tables Vol C Tables 4.2.6.8 and 6.1.1.4'
H H 0.0000 0.0000 'International Tables Vol C Tables 4.2.6.8 and 6.1.1.4'
N N 0.0311 0.0180 'International Tables Vol C Tables 4.2.6.8 and 6.1.1.4'
O O 0.0492 0.0322 'International Tables Vol C Tables 4.2.6.8 and 6.1.1.4'
S S 0.3331 0.5567 'International Tables Vol C Tables 4.2.6.8 and 6.1.1.4'

loop_
_geom_angle_atom_site_label_1
_geom_angle_atom_site_label_2
_geom_angle_atom_site_label_3
_geom_angle_site_symmetry_1
_geom_angle_site_symmetry_3
_geom_angle
_geom_angle_publ_flag
C5 N1 C1 . . 119.15(6) y
N1 C1 C2 . . 122.27(7) y
N1 C1 C1 . 3_466 117.64(7) y
C2 C1 C1 . 3_466 120.07(7) y
C3 C2 C1 . . 116.68(7) y
C3 C2 H2 . . 121.7 ?
C1 C2 H2 . . 121.7 ?
C2 C3 C4 . . 122.02(7) y
C2 C3 H3 . . 119 ?
C4 C3 H3 . . 119 ?
C3 C4 C5 . . 116.82(7) y
C3 C4 H4 . . 121.6 ?
C5 C4 H4 . . 121.6 ?
N1 C5 C4 . . 122.97(7) y
N1 C5 C6 . . 120.89(6) y
C4 C5 C6 . . 116.09(7) y
N4 C6 N2 . . 126.08(7) y
N4 C6 C5 . . 116.14(7) y
N2 C6 C5 . . 117.78(6) y
C6 N2 C7 . . 110.75(6) y
N3 C7 N2 . . 130.31(7) y
N3 C7 N6 . . 116.88(7) y
N2 C7 N6 . . 112.64(7) y
C7 N3 C8 . . 111.28(7) y
N3 C8 N5 . . 116.33(7) y
N3 C8 N4 . . 127.80(7) y
N5 C8 N4 . . 115.86(7) y
C6 N4 C8 . . 113.23(6) y
C8 N5 H5A . . 121.2 ?
C8 N5 H5B . . 118.8 ?
H5A N5 H5B . . 120 ?
C7 N6 H6A . . 120.2 ?
C7 N6 H6B . . 119.8 ?
H6A N6 H6B . . 120 ?
C9 N7 C13 . . 121.04(7) y
N7 C9 C9 . 3_567 121.74(9) y
N7 C9 C10 . . 119.15(7) y
C9 C9 C10 3_567 . 119.06(9) y
C11 C10 C9 . . 120.03(7) y
C11 C10 H10 . . 120 ?
C9 C10 H10 . . 120 ?
C10 C11 C12 . . 119.36(8) y
C10 C11 H11 . . 120.3 ?
C12 C11 H11 . . 120.3 ?
C11 C12 C13 . . 118.10(7) y
C11 C12 H12 . . 120.9 ?
C13 C12 H12 . . 120.9 ?
N7 C13 C12 . . 122.20(7) y
N7 C13 C14 . . 119.88(7) y
C12 C13 C14 . . 117.90(6) y
N10 C14 N8 . . 127.27(7) y
N10 C14 C13 . . 116.35(6) y
N8 C14 C13 . . 116.37(6) y
C15 N8 C14 . . 111.46(6) y
N8 C15 N9 . . 130.11(7) y
N8 C15 N12 . . 115.58(7) y
N9 C15 N12 . . 114.23(7) y
C16 N9 C15 . . 111.83(6) y
N11 C16 N9 . . 118.77(7) y
N11 C16 N10 . . 116.63(7) y
N9 C16 N10 . . 124.59(7) y
C14 N10 C16 . . 114.67(6) y
C16 N11 H11A . . 120.1 ?
C16 N11 H11B . . 119.9 ?
H11A N11 H11B . . 120 ?
C15 N12 H12A . . 119.7 ?
C15 N12 H12B . . 120.3 ?
H12A N12 H12B . . 120 ?
O20 S20 C21 . . 104.96(9) y
O20 S20 C20 . . 103.51(5) y
C21 S20 C20 . . 95.73(7) y
S20 C20 H20A . . 109.5 ?
S20 C20 H20B . . 109.5 ?
H20A C20 H20B . . 109.5 ?
S20 C20 H20C . . 109.5 ?
H20A C20 H20C . . 109.5 ?
H20B C20 H20C . . 109.5 ?
S20 C21 H21A . . 109.5 ?
S20 C21 H21B . . 109.5 ?
H21A C21 H21B . . 109.5 ?
S20 C21 H21C . . 109.5 ?
H21A C21 H21C . . 109.5 ?
H21B C21 H21C . . 109.5 ?
O30 S30 C31 . . 106.01(4) y
O30 S30 C30 . . 105.79(4) y
C31 S30 C30 . . 96.94(5) y
S30 C30 H30A . . 109.5 ?
S30 C30 H30B . . 109.5 ?
H30A C30 H30B . . 109.5 ?
S30 C30 H30C . . 109.5 ?
H30A C30 H30C . . 109.5 ?
H30B C30 H30C . . 109.5 ?
S30 C31 H31A . . 109.5 ?
S30 C31 H31B . . 109.5 ?
H31A C31 H31B . . 109.5 ?
S30 C31 H31C . . 109.5 ?
H31A C31 H31C . . 109.5 ?
H31B C31 H31C . . 109.5 ?

loop_
_geom_bond_atom_site_label_1
_geom_bond_atom_site_label_2
_geom_bond_site_symmetry_2
_geom_bond_distance
_geom_bond_publ_flag
N1 C5 . 1.3113(10) y
N1 C1 . 1.3197(9) y
C1 C2 . 1.4363(9) y
C1 C1 3_466 1.4501(13) y
C2 C3 . 1.3518(11) y
C2 H2 . 0.95 ?
C3 C4 . 1.3687(11) y
C3 H3 . 0.95 ?
C4 C5 . 1.4162(11) y
C4 H4 . 0.95 ?
C5 C6 . 1.5066(9) y
C6 N4 . 1.3369(10) y
C6 N2 . 1.3504(10) y
N2 C7 . 1.3564(10) y
C7 N3 . 1.3055(11) y
C7 N6 . 1.3919(10) y
N3 C8 . 1.3176(10) y
C8 N5 . 1.3405(11) y
C8 N4 . 1.3561(10) y
N5 H5a . 0.86 ?
N5 H5b . 0.86 ?
N6 H6a . 0.8601 ?
N6 H6b . 0.86 ?
N7 C9 . 1.3185(10) y
N7 C13 . 1.330(1) y
C9 C9 3_567 1.4410(14) y
C9 C10 . 1.4534(11) y
C10 C11 . 1.3437(12) y
C10 H10 . 0.95 ?
C11 C12 . 1.3958(11) y
C11 H11 . 0.95 ?
C12 C13 . 1.3992(11) y
C12 H12 . 0.95 ?
C13 C14 . 1.4968(10) y
C14 N10 . 1.3262(10) y
C14 N8 . 1.3394(9) y
N8 C15 . 1.3338(10) y
C15 N9 . 1.3492(10) y
C15 N12 . 1.3893(10) y
N9 C16 . 1.3486(10) y
C16 N11 . 1.3281(11) y
C16 N10 . 1.3806(10) y
N11 H11a . 0.86 ?
N11 H11b . 0.86 ?
N12 H12a . 0.86 ?
N12 H12b . 0.86 ?
S20 O20 . 1.523(1) y
S20 C21 . 1.6755(16) y
S20 C20 . 1.7842(13) y
C20 H20a . 0.98 ?
C20 H20b . 0.98 ?
C20 H20c . 0.98 ?
C21 H21a . 0.98 ?
C21 H21b . 0.98 ?
C21 H21c . 0.98 ?
S30 O30 . 1.5291(6) y
S30 C31 . 1.7866(9) y
S30 C30 . 1.7910(8) y
C30 H30a . 0.98 ?
C30 H30b . 0.98 ?
C30 H30c . 0.98 ?
C31 H31a . 0.98 ?
C31 H31b . 0.98 ?
C31 H31c . 0.98 ?

loop_
_geom_hbond_atom_site_label_D
_geom_hbond_atom_site_label_H
_geom_hbond_atom_site_label_A
_geom_hbond_distance_DH
_geom_hbond_distance_HA
_geom_hbond_distance_DA
_geom_hbond_angle_DHA
_geom_hbond_site_symmetry_A
N5 H5A O20 0.86 2.33 3.0610(13) 142.6 .
N5 H5B O30 0.86 2.14 2.9993(9) 175.3 .
N6 H6A N8 0.86 2.43 3.2410(11) 158.3 4_575
N6 H6A N7 0.86 2.68 3.3509(9) 136.1 4_575
N6 H6B N9 0.86 2.27 3.0609(12) 153.1 4_475
N11 H11A O20 0.86 2.42 3.1147(11) 137.8 .
N11 H11B O30 0.86 2.12 2.976(1) 174.7 .
N12 H12A N3 0.86 2.34 3.1505(11) 156.4 4_576
N12 H12B N2 0.86 2.37 3.1949(11) 159.9 4_676
